data_7249819
loop_
_publ_author_name
'Alghamdi, Ahmed Mohammed A.'
'Cholikadam, Shakeeba'
'Fettouhi, Mohammed'
'Kalanthoden, Abdul Nasar'
'Jalilov, Almaz S.'
'Peedikakkal, Abdul Malik P.'

_publ_section_title
;
 Blue- and white-light emitting 2D metal--organic frameworks of
 cis-5-norbornene-endo-2,3-dicarboxylic acid
;
_journal_name_full CrystEngComm
_journal_paper_doi 10.1039/D4CE00985A
_journal_year 2025
_chemical_formula_sum 'C9 H8 O4 Zn'
_chemical_formula_weight 245.52
_space_group_crystal_system monoclinic
_space_group_IT_number 14
_space_group_name_Hall '-P 2ybc'
_space_group_name_H-M_alt 'P 1 21/c 1'
_atom_sites_solution_hydrogens geom
_audit_creation_method SHELXL-2016/6
_audit_update_record
;
2024-05-19 deposited with the CCDC.	2025-01-08 downloaded from the CCDC.
;
_cell_angle_alpha 90
_cell_angle_beta 107.830(2)
_cell_angle_gamma 90
_cell_formula_units_Z 4
_cell_length_a 11.2667(5)
_cell_length_b 9.0284(4)
_cell_length_c 9.2720(4)
_cell_measurement_reflns_used 9913
_cell_measurement_temperature 299(2)
_cell_measurement_theta_max 29.6746
_cell_measurement_theta_min 2.9491
_cell_volume 897.85(7)
_computing_structure_refinement 'SHELXL-2016/6 (Sheldrick, 2016)'
_computing_structure_solution 'SHELXT 2018/2 (Sheldrick, 2018)'
_diffrn_ambient_temperature 299(2)
_diffrn_measured_fraction_theta_full 0.998
_diffrn_measured_fraction_theta_max 0.996
_diffrn_measurement_device_type 'Bruker AXS D8 Quest diffractometer'
_diffrn_measurement_method 'omega and phi scans'
_diffrn_radiation_type MoK\a
_diffrn_radiation_wavelength 0.71073
_diffrn_reflns_av_R_equivalents 0.0531
_diffrn_reflns_av_unetI/netI 0.0341
_diffrn_reflns_Laue_measured_fraction_full 0.998
_diffrn_reflns_Laue_measured_fraction_max 0.996
_diffrn_reflns_limit_h_max 15
_diffrn_reflns_limit_h_min -15
_diffrn_reflns_limit_k_max 12
_diffrn_reflns_limit_k_min -12
_diffrn_reflns_limit_l_max 13
_diffrn_reflns_limit_l_min -13
_diffrn_reflns_number 24073
_diffrn_reflns_point_group_measured_fraction_full 0.998
_diffrn_reflns_point_group_measured_fraction_max 0.996
_diffrn_reflns_theta_full 25.242
_diffrn_reflns_theta_max 30.086
_diffrn_reflns_theta_min 2.949
_diffrn_source 'Microfocus sealed tube'
_exptl_absorpt_coefficient_mu 2.717
_exptl_crystal_colour Colorless
_exptl_crystal_density_diffrn 1.816
_exptl_crystal_description block
_exptl_crystal_F_000 496
_exptl_crystal_size_max 0.18
_exptl_crystal_size_mid 0.09
_exptl_crystal_size_min 0.08
_refine_diff_density_max 1.339
_refine_diff_density_min -0.856
_refine_diff_density_rms 0.281
_refine_ls_extinction_method none
_refine_ls_goodness_of_fit_ref 0.935
_refine_ls_hydrogen_treatment constr
_refine_ls_matrix_type full
_refine_ls_number_parameters 127
_refine_ls_number_reflns 2634
_refine_ls_number_restraints 0
_refine_ls_restrained_S_all 0.935
_refine_ls_R_factor_all 0.0561
_refine_ls_R_factor_gt 0.0443
_refine_ls_shift/su_max 0.000
_refine_ls_shift/su_mean 0.000
_refine_ls_structure_factor_coef Fsqd
_refine_ls_weighting_details 'w=1/[\s^2^(Fo^2^)+(0.1000P)^2^+0.5494P] where P=(Fo^2^+2Fc^2^)/3'
_refine_ls_weighting_scheme calc
_refine_ls_wR_factor_gt 0.1235
_refine_ls_wR_factor_ref 0.1313
_reflns_Friedel_coverage 0.000
_reflns_number_gt 2121
_reflns_number_total 2634
_reflns_threshold_expression 'I > 2\s(I)'
_cod_data_source_file d4ce00985a2.cif
_cod_data_source_block AMAG35_R3_0ma_a
_cod_original_sg_symbol_H-M 'P 21/c'
_cod_database_code 7249819
_shelx_shelxl_version_number 2016/6
_shelx_space_group_comment
;
The symmetry employed for this shelxl refinement is uniquely defined
by the following loop, which should always be used as a source of
symmetry information in preference to the above space-group names.
They are only intended as comments.
;

loop_
_space_group_symop_operation_xyz
'x, y, z'
'-x, y+1/2, -z+1/2'
'-x, -y, -z'
'x, -y-1/2, z-1/2'

loop_
_atom_site_label
_atom_site_type_symbol
_atom_site_fract_x
_atom_site_fract_y
_atom_site_fract_z
_atom_site_U_iso_or_equiv
_atom_site_adp_type
_atom_site_occupancy
_atom_site_site_symmetry_order
_atom_site_calc_flag
_atom_site_refinement_flags_posn
_atom_site_refinement_flags_adp
_atom_site_refinement_flags_occupancy
_atom_site_disorder_assembly
_atom_site_disorder_group
Zn1 Zn 0.46126(3) 0.23451(4) 0.73423(3) 0.02493(14) Uani 1 1 d . . . . .
O1 O 0.54815(17) 0.5155(2) 0.7735(2) 0.0335(5) Uani 1 1 d . . . . .
O2 O 0.63032(18) 0.2987(2) 0.7572(2) 0.0272(4) Uani 1 1 d . . . . .
O3 O 0.5788(2) 0.7413(2) 0.5738(2) 0.0352(5) Uani 1 1 d . . . . .
O4 O 0.68459(18) 0.6839(2) 0.4198(2) 0.0295(4) Uani 1 1 d . . . . .
C1 C 0.6398(2) 0.4382(3) 0.7689(3) 0.0211(5) Uani 1 1 d . . . . .
C2 C 0.7671(2) 0.5064(3) 0.7908(3) 0.0198(4) Uani 1 1 d . . . . .
H2 H 0.794136 0.547982 0.893345 0.024 Uiso 1 1 calc R U . . .
C9 C 0.6743(2) 0.6864(3) 0.5507(3) 0.0217(5) Uani 1 1 d . . . . .
C3 C 0.8689(3) 0.3920(3) 0.7824(3) 0.0292(6) Uani 1 1 d . . . . .
H3 H 0.892082 0.318697 0.864246 0.035 Uiso 1 1 calc R U . . .
C6 C 0.7846(2) 0.6330(3) 0.6806(3) 0.0203(5) Uani 1 1 d . . . . .
H6 H 0.817291 0.719692 0.743927 0.024 Uiso 1 1 calc R U . . .
C8 C 0.8436(3) 0.4371(4) 0.5318(4) 0.0349(6) Uani 1 1 d . . . . .
H8 H 0.826416 0.430063 0.427383 0.042 Uiso 1 1 calc R U . . .
C7 C 0.8287(3) 0.3300(3) 0.6235(4) 0.0353(6) Uani 1 1 d . . . . .
H7 H 0.799116 0.234846 0.594980 0.042 Uiso 1 1 calc R U . . .
C5 C 0.8930(2) 0.5714(3) 0.6273(3) 0.0290(6) Uani 1 1 d . . . . .
H5 H 0.936040 0.644071 0.582559 0.035 Uiso 1 1 calc R U . . .
C4 C 0.9730(2) 0.4976(4) 0.7737(4) 0.0347(6) Uani 1 1 d . . . . .
H4A H 0.998275 0.565627 0.858545 0.042 Uiso 1 1 calc R U . . .
H4B H 1.044974 0.446295 0.761505 0.042 Uiso 1 1 calc R U . . .

loop_
_atom_site_aniso_label
_atom_site_aniso_U_11
_atom_site_aniso_U_22
_atom_site_aniso_U_33
_atom_site_aniso_U_23
_atom_site_aniso_U_13
_atom_site_aniso_U_12
Zn1 0.0223(2) 0.0254(2) 0.0290(2) 0.00597(11) 0.01063(14) -0.00241(11)
O1 0.0237(10) 0.0233(10) 0.0593(14) -0.0046(8) 0.0215(9) -0.0009(7)
O2 0.0258(9) 0.0184(9) 0.0405(11) 0.0029(8) 0.0147(8) -0.0018(7)
O3 0.0335(12) 0.0486(14) 0.0246(10) 0.0031(8) 0.0103(9) 0.0173(9)
O4 0.0334(10) 0.0353(11) 0.0221(9) 0.0068(8) 0.0121(8) 0.0049(9)
C1 0.0217(11) 0.0211(12) 0.0216(11) 0.0011(9) 0.0085(9) -0.0017(9)
C2 0.0204(11) 0.0190(11) 0.0200(11) 0.0006(8) 0.0063(8) -0.0009(9)
C9 0.0261(12) 0.0169(11) 0.0235(11) 0.0004(9) 0.0097(9) -0.0006(9)
C3 0.0242(13) 0.0275(13) 0.0368(14) 0.0094(11) 0.0108(11) 0.0057(10)
C6 0.0223(11) 0.0166(11) 0.0222(11) 0.0007(8) 0.0072(9) -0.0029(8)
C8 0.0366(15) 0.0377(16) 0.0370(15) -0.0050(12) 0.0209(12) 0.0085(13)
C7 0.0350(15) 0.0256(14) 0.0510(17) -0.0055(12) 0.0218(13) 0.0058(12)
C5 0.0230(12) 0.0299(14) 0.0381(14) 0.0061(11) 0.0151(11) -0.0007(10)
C4 0.0185(12) 0.0398(17) 0.0461(16) 0.0090(13) 0.0104(10) 0.0013(11)

loop_
_atom_type_symbol
_atom_type_description
_atom_type_scat_dispersion_real
_atom_type_scat_dispersion_imag
_atom_type_scat_source
C C 0.0033 0.0016 'International Tables Vol C Tables 4.2.6.8 and 6.1.1.4'
H H 0.0000 0.0000 'International Tables Vol C Tables 4.2.6.8 and 6.1.1.4'
O O 0.0106 0.0060 'International Tables Vol C Tables 4.2.6.8 and 6.1.1.4'
Zn Zn 0.2839 1.4301 'International Tables Vol C Tables 4.2.6.8 and 6.1.1.4'

loop_
_geom_angle_atom_site_label_1
_geom_angle_atom_site_label_2
_geom_angle_atom_site_label_3
_geom_angle
_geom_angle_site_symmetry_1
_geom_angle_site_symmetry_3
_geom_angle_publ_flag
O2 Zn1 O4 122.92(8) . 3_666 ?
O2 Zn1 O3 112.41(9) . 2_646 ?
O4 Zn1 O3 105.92(9) 3_666 2_646 ?
O2 Zn1 O1 110.02(8) . 2_646 ?
O4 Zn1 O1 108.96(9) 3_666 2_646 ?
O3 Zn1 O1 92.26(9) 2_646 2_646 ?
C1 O1 Zn1 126.02(17) . 2_656 ?
C1 O2 Zn1 111.17(17) . . ?
C9 O3 Zn1 125.84(18) . 2_656 ?
C9 O4 Zn1 113.13(17) . 3_666 ?
O1 C1 O2 120.4(2) . . ?
O1 C1 C2 121.5(2) . . ?
O2 C1 C2 117.9(2) . . ?
C1 C2 C3 113.8(2) . . ?
C1 C2 C6 120.39(19) . . ?
C3 C2 C6 101.93(18) . . ?
O4 C9 O3 120.5(2) . . ?
O4 C9 C6 117.8(2) . . ?
O3 C9 C6 121.5(2) . . ?
C7 C3 C4 100.6(2) . . ?
C7 C3 C2 106.7(2) . . ?
C4 C3 C2 100.2(2) . . ?
C9 C6 C5 113.1(2) . . ?
C9 C6 C2 120.4(2) . . ?
C5 C6 C2 102.23(19) . . ?
C7 C8 C5 107.8(3) . . ?
C8 C7 C3 107.2(3) . . ?
C8 C5 C4 100.5(2) . . ?
C8 C5 C6 106.8(2) . . ?
C4 C5 C6 100.4(2) . . ?
C5 C4 C3 93.8(2) . . ?

loop_
_geom_bond_atom_site_label_1
_geom_bond_atom_site_label_2
_geom_bond_distance
_geom_bond_site_symmetry_2
_geom_bond_publ_flag
Zn1 O2 1.9394(19) . ?
Zn1 O4 1.9610(18) 3_666 ?
Zn1 O3 1.967(2) 2_646 ?
Zn1 O1 1.980(2) 2_646 ?
O1 C1 1.258(3) . ?
O2 C1 1.266(3) . ?
O3 C9 1.261(3) . ?
O4 C9 1.254(3) . ?
C1 C2 1.516(3) . ?
C2 C3 1.563(3) . ?
C2 C6 1.585(3) . ?
C9 C6 1.520(3) . ?
C3 C7 1.511(4) . ?
C3 C4 1.533(4) . ?
C6 C5 1.555(4) . ?
C8 C7 1.331(4) . ?
C8 C5 1.504(4) . ?
C5 C4 1.533(4) . ?
